data_2002125
loop_
_publ_author_name
'Mueller-Buschbaum, Hk'
'Rueter, I'

_publ_section_title
;
Ba Ni2 In4 Sc4 O15 mit Ba V10 O15 - Struktur, aber mit geordneter
Metallverteilung
;
_journal_name_full
;
Zeitschrift fuer Anorganische und Allgemeine Chemie
;
_journal_page_first 109
_journal_page_last 114
_journal_paper_doi 10.1002/zaac.19895720113
_journal_volume 572
_journal_year 1989
_chemical_formula_structural 'Ba Ni2 In4 Sc4 O15'
_chemical_formula_sum 'Ba In4 Ni2 O15 Sc4'
_chemical_name_systematic
;
Barium dinickel tetraindium tetrascandium oxide
;
_space_group_IT_number 64
_symmetry_cell_setting orthorhombic
_symmetry_Int_Tables_number 64
_symmetry_space_group_name_Hall '-C 2ac 2'
_symmetry_space_group_name_H-M 'C m c a'
_cell_angle_alpha 90
_cell_angle_beta 90
_cell_angle_gamma 90
_cell_formula_units_Z 4
_cell_length_a 12.146(2)
_cell_length_b 10.880(2)
_cell_length_c 9.834(5)
_cell_volume 1299.5
_refine_ls_R_factor_all 0.099
_cod_database_code 2002125

loop_
_symmetry_equiv_pos_as_xyz
x,y,z
x,-y,-z
x,1/2-y,1/2+z
x,1/2+y,1/2-z
-x,-y,-z
-x,y,z
-x,1/2+y,1/2-z
-x,1/2-y,1/2+z
1/2+x,1/2+y,z
1/2+x,1/2-y,-z
1/2+x,-y,1/2+z
1/2+x,y,1/2-z
1/2-x,1/2-y,-z
1/2-x,1/2+y,z
1/2-x,y,1/2-z
1/2-x,-y,1/2+z

loop_
_atom_site_label
_atom_site_type_symbol
_atom_site_symmetry_multiplicity
_atom_site_Wyckoff_symbol
_atom_site_fract_x
_atom_site_fract_y
_atom_site_fract_z
_atom_site_occupancy
_atom_site_attached_hydrogens
_atom_site_calc_flag
In1 In3+ 8 f 0. 0.3125(3) 0.1378(3) 0.667 0 d
Sc1 Sc3+ 8 f 0. 0.3125(3) 0.1378(3) 0.333 0 d
Ni1 Ni2+ 16 g 0.2599(3) 0.1622(3) 0.6131(3) 0.5 0 d
Sc2 Sc3+ 16 g 0.2599(3) 0.1622(3) 0.6131(3) 0.5 0 d
In2 In3+ 16 g 0.3686(2) 0.0842(2) 0.1483(2) 0.667 0 d
Sc3 Sc3+ 16 g 0.3686(2) 0.0842(2) 0.1483(2) 0.333 0 d
Ba1 Ba2+ 4 a 0. 0. 0. 1. 0 d
O1 O2- 8 d 0.752(3) 0.5 0.5 1. 0 d
O2 O2- 8 e 0.25 0.188(3) 0.25 1. 0 d
O3 O2- 16 g 0.869(2) 0.911(2) 0.257(2) 1. 0 d
O4 O2- 8 f 0. 0.641(2) 0.269(2) 1. 0 d
O5 O2- 16 g 0.631(2) 0.266(2) 0.503(3) 1. 0 d
O6 O2- 4 b 0.5 0.5 0.5 1. 0 d

loop_
_atom_type_symbol
_atom_type_oxidation_number
In3+ 3.000
Sc3+ 3.000
Ni2+ 2.000
Ba2+ 2.000
O2- -2.000
